data_4508543
loop_
_publ_author_name
'Wang, Ziqi'
'Li, Xiang'
'Cui, Yuanjing'
'Yang, Yu'
'Pan, Hongge'
'Wang, Zhiyu'
'Wu, Chuande'
'Chen, Banglin'
'Qian, Guodong'

_publ_section_title
;
 A Metal--Organic Framework with Open Metal Sites for Enhanced Confinement
 of Sulfur and Lithium--Sulfur Battery of Long Cycling Life
;
_journal_issue 11
_journal_name_full 'Crystal Growth &amp; Design'
_journal_page_first 5116
_journal_paper_doi 10.1021/cg401304x
_journal_volume 13
_journal_year 2013
_chemical_formula_sum 'C18 H6 Cu3 O12 S12.5'
_chemical_formula_weight 1005.60
_chemical_name_systematic
; 
 ? 
;
_space_group_IT_number 225
_symmetry_cell_setting cubic
_symmetry_space_group_name_Hall '-F 4 2 3'
_symmetry_space_group_name_H-M 'F m -3 m'
_atom_sites_solution_hydrogens geom
_atom_sites_solution_primary direct
_atom_sites_solution_secondary difmap
_audit_creation_method SHELXL-97
_cell_angle_alpha 90.00
_cell_angle_beta 90.00
_cell_angle_gamma 90.00
_cell_formula_units_Z 16
_cell_length_a 26.3657(9)
_cell_length_b 26.3657(9)
_cell_length_c 26.3657(9)
_cell_measurement_reflns_used 990
_cell_measurement_temperature 293(2)
_cell_measurement_theta_max 26.33
_cell_measurement_theta_min 4.02
_cell_volume 18328.1(11)
_computing_cell_refinement 'CrysAlisPro (Oxford Diffraction Ltd., 2010)'
_computing_data_collection 'CrysAlisPro (Oxford Diffraction Ltd., 2010)'
_computing_data_reduction 'CrysAlisPro (Oxford Diffraction Ltd., 2010)'
_computing_structure_refinement 'SHELXL-97 (Sheldrick, 1997)'
_computing_structure_solution 'SHELXS-97 (Sheldrick, 1990)'
_diffrn_ambient_temperature 293(2)
_diffrn_detector_area_resol_mean 10.3592
_diffrn_measured_fraction_theta_full 0.990
_diffrn_measured_fraction_theta_max 0.990
_diffrn_measurement_device_type 'Xcalibur, Atlas, Gemini ultra'
_diffrn_measurement_method '\w scans'
_diffrn_radiation_monochromator graphite
_diffrn_radiation_source 'fine-focus sealed tube'
_diffrn_radiation_type MoK\a
_diffrn_radiation_wavelength 0.71073
_diffrn_reflns_av_R_equivalents 0.0000
_diffrn_reflns_av_sigmaI/netI 0.0696
_diffrn_reflns_limit_h_max 19
_diffrn_reflns_limit_h_min 0
_diffrn_reflns_limit_k_max 23
_diffrn_reflns_limit_k_min 0
_diffrn_reflns_limit_l_max 32
_diffrn_reflns_limit_l_min 3
_diffrn_reflns_number 990
_diffrn_reflns_theta_full 26.33
_diffrn_reflns_theta_max 26.33
_diffrn_reflns_theta_min 4.02
_diffrn_standards_interval_count none
_diffrn_standards_interval_time none
_diffrn_standards_number none
_exptl_absorpt_coefficient_mu 1.990
_exptl_absorpt_correction_T_max 0.633
_exptl_absorpt_correction_T_min 0.503
_exptl_absorpt_correction_type empirical
_exptl_absorpt_process_details CrysAlisPro
_exptl_crystal_colour blue
_exptl_crystal_density_diffrn 1.458
_exptl_crystal_density_method 'not measured'
_exptl_crystal_description block
_exptl_crystal_F_000 7952
_exptl_crystal_size_max 0.35
_exptl_crystal_size_mid 0.32
_exptl_crystal_size_min 0.23
_platon_squeeze_details
;
;
_refine_diff_density_max 0.709
_refine_diff_density_min -0.726
_refine_diff_density_rms 0.115
_refine_ls_extinction_method none
_refine_ls_goodness_of_fit_ref 1.224
_refine_ls_hydrogen_treatment constr
_refine_ls_matrix_type full
_refine_ls_number_parameters 61
_refine_ls_number_reflns 990
_refine_ls_number_restraints 0
_refine_ls_restrained_S_all 1.224
_refine_ls_R_factor_all 0.1156
_refine_ls_R_factor_gt 0.0756
_refine_ls_shift/su_max 0.000
_refine_ls_shift/su_mean 0.000
_refine_ls_structure_factor_coef Fsqd
_refine_ls_weighting_details 'calc w=1/[\s^2^(Fo^2^)+(0.0896P)^2^+83.3530P] where P=(Fo^2^+2Fc^2^)/3'
_refine_ls_weighting_scheme calc
_refine_ls_wR_factor_gt 0.2165
_refine_ls_wR_factor_ref 0.2365
_reflns_number_gt 607
_reflns_number_total 990
_reflns_threshold_expression >2sigma(I)
_cod_data_source_file cg401304x_si_002.cif
_cod_data_source_block New
_cod_original_sg_symbol_H-M Fm-3m
_cod_original_formula_sum 'C18 H6 Cu3 O12 S12.50'
_cod_database_code 4508543

loop_
_symmetry_equiv_pos_as_xyz
'x, y, z'
'-x, -y, z'
'-x, y, -z'
'x, -y, -z'
'z, x, y'
'z, -x, -y'
'-z, -x, y'
'-z, x, -y'
'y, z, x'
'-y, z, -x'
'y, -z, -x'
'-y, -z, x'
'y, x, -z'
'-y, -x, -z'
'y, -x, z'
'-y, x, z'
'x, z, -y'
'-x, z, y'
'-x, -z, -y'
'x, -z, y'
'z, y, -x'
'z, -y, x'
'-z, y, x'
'-z, -y, -x'
'x, y+1/2, z+1/2'
'-x, -y+1/2, z+1/2'
'-x, y+1/2, -z+1/2'
'x, -y+1/2, -z+1/2'
'z, x+1/2, y+1/2'
'z, -x+1/2, -y+1/2'
'-z, -x+1/2, y+1/2'
'-z, x+1/2, -y+1/2'
'y, z+1/2, x+1/2'
'-y, z+1/2, -x+1/2'
'y, -z+1/2, -x+1/2'
'-y, -z+1/2, x+1/2'
'y, x+1/2, -z+1/2'
'-y, -x+1/2, -z+1/2'
'y, -x+1/2, z+1/2'
'-y, x+1/2, z+1/2'
'x, z+1/2, -y+1/2'
'-x, z+1/2, y+1/2'
'-x, -z+1/2, -y+1/2'
'x, -z+1/2, y+1/2'
'z, y+1/2, -x+1/2'
'z, -y+1/2, x+1/2'
'-z, y+1/2, x+1/2'
'-z, -y+1/2, -x+1/2'
'x+1/2, y, z+1/2'
'-x+1/2, -y, z+1/2'
'-x+1/2, y, -z+1/2'
'x+1/2, -y, -z+1/2'
'z+1/2, x, y+1/2'
'z+1/2, -x, -y+1/2'
'-z+1/2, -x, y+1/2'
'-z+1/2, x, -y+1/2'
'y+1/2, z, x+1/2'
'-y+1/2, z, -x+1/2'
'y+1/2, -z, -x+1/2'
'-y+1/2, -z, x+1/2'
'y+1/2, x, -z+1/2'
'-y+1/2, -x, -z+1/2'
'y+1/2, -x, z+1/2'
'-y+1/2, x, z+1/2'
'x+1/2, z, -y+1/2'
'-x+1/2, z, y+1/2'
'-x+1/2, -z, -y+1/2'
'x+1/2, -z, y+1/2'
'z+1/2, y, -x+1/2'
'z+1/2, -y, x+1/2'
'-z+1/2, y, x+1/2'
'-z+1/2, -y, -x+1/2'
'x+1/2, y+1/2, z'
'-x+1/2, -y+1/2, z'
'-x+1/2, y+1/2, -z'
'x+1/2, -y+1/2, -z'
'z+1/2, x+1/2, y'
'z+1/2, -x+1/2, -y'
'-z+1/2, -x+1/2, y'
'-z+1/2, x+1/2, -y'
'y+1/2, z+1/2, x'
'-y+1/2, z+1/2, -x'
'y+1/2, -z+1/2, -x'
'-y+1/2, -z+1/2, x'
'y+1/2, x+1/2, -z'
'-y+1/2, -x+1/2, -z'
'y+1/2, -x+1/2, z'
'-y+1/2, x+1/2, z'
'x+1/2, z+1/2, -y'
'-x+1/2, z+1/2, y'
'-x+1/2, -z+1/2, -y'
'x+1/2, -z+1/2, y'
'z+1/2, y+1/2, -x'
'z+1/2, -y+1/2, x'
'-z+1/2, y+1/2, x'
'-z+1/2, -y+1/2, -x'
'-x, -y, -z'
'x, y, -z'
'x, -y, z'
'-x, y, z'
'-z, -x, -y'
'-z, x, y'
'z, x, -y'
'z, -x, y'
'-y, -z, -x'
'y, -z, x'
'-y, z, x'
'y, z, -x'
'-y, -x, z'
'y, x, z'
'-y, x, -z'
'y, -x, -z'
'-x, -z, y'
'x, -z, -y'
'x, z, y'
'-x, z, -y'
'-z, -y, x'
'-z, y, -x'
'z, -y, -x'
'z, y, x'
'-x, -y+1/2, -z+1/2'
'x, y+1/2, -z+1/2'
'x, -y+1/2, z+1/2'
'-x, y+1/2, z+1/2'
'-z, -x+1/2, -y+1/2'
'-z, x+1/2, y+1/2'
'z, x+1/2, -y+1/2'
'z, -x+1/2, y+1/2'
'-y, -z+1/2, -x+1/2'
'y, -z+1/2, x+1/2'
'-y, z+1/2, x+1/2'
'y, z+1/2, -x+1/2'
'-y, -x+1/2, z+1/2'
'y, x+1/2, z+1/2'
'-y, x+1/2, -z+1/2'
'y, -x+1/2, -z+1/2'
'-x, -z+1/2, y+1/2'
'x, -z+1/2, -y+1/2'
'x, z+1/2, y+1/2'
'-x, z+1/2, -y+1/2'
'-z, -y+1/2, x+1/2'
'-z, y+1/2, -x+1/2'
'z, -y+1/2, -x+1/2'
'z, y+1/2, x+1/2'
'-x+1/2, -y, -z+1/2'
'x+1/2, y, -z+1/2'
'x+1/2, -y, z+1/2'
'-x+1/2, y, z+1/2'
'-z+1/2, -x, -y+1/2'
'-z+1/2, x, y+1/2'
'z+1/2, x, -y+1/2'
'z+1/2, -x, y+1/2'
'-y+1/2, -z, -x+1/2'
'y+1/2, -z, x+1/2'
'-y+1/2, z, x+1/2'
'y+1/2, z, -x+1/2'
'-y+1/2, -x, z+1/2'
'y+1/2, x, z+1/2'
'-y+1/2, x, -z+1/2'
'y+1/2, -x, -z+1/2'
'-x+1/2, -z, y+1/2'
'x+1/2, -z, -y+1/2'
'x+1/2, z, y+1/2'
'-x+1/2, z, -y+1/2'
'-z+1/2, -y, x+1/2'
'-z+1/2, y, -x+1/2'
'z+1/2, -y, -x+1/2'
'z+1/2, y, x+1/2'
'-x+1/2, -y+1/2, -z'
'x+1/2, y+1/2, -z'
'x+1/2, -y+1/2, z'
'-x+1/2, y+1/2, z'
'-z+1/2, -x+1/2, -y'
'-z+1/2, x+1/2, y'
'z+1/2, x+1/2, -y'
'z+1/2, -x+1/2, y'
'-y+1/2, -z+1/2, -x'
'y+1/2, -z+1/2, x'
'-y+1/2, z+1/2, x'
'y+1/2, z+1/2, -x'
'-y+1/2, -x+1/2, z'
'y+1/2, x+1/2, z'
'-y+1/2, x+1/2, -z'
'y+1/2, -x+1/2, -z'
'-x+1/2, -z+1/2, y'
'x+1/2, -z+1/2, -y'
'x+1/2, z+1/2, y'
'-x+1/2, z+1/2, -y'
'-z+1/2, -y+1/2, x'
'-z+1/2, y+1/2, -x'
'z+1/2, -y+1/2, -x'
'z+1/2, y+1/2, x'

loop_
_atom_site_label
_atom_site_type_symbol
_atom_site_fract_x
_atom_site_fract_y
_atom_site_fract_z
_atom_site_U_iso_or_equiv
_atom_site_adp_type
_atom_site_occupancy
_atom_site_symmetry_multiplicity
_atom_site_calc_flag
_atom_site_refinement_flags
Cu1 Cu 0.28491(4) 0.71509(4) 0.0000 0.0502(7) Uani 1 4 d S
O1 O 0.24354(17) 0.68321(17) 0.05255(17) 0.0670(14) Uani 1 1 d .
C1 C 0.2041(3) 0.7041(3) 0.0692(3) 0.059(2) Uani 1 2 d S
C2 C 0.1784(2) 0.6784(2) 0.1141(3) 0.061(2) Uani 1 2 d S
C3 C 0.1358(2) 0.7004(4) 0.1358(2) 0.064(2) Uani 1 2 d S
H3A H 0.1220 0.7298 0.1220 0.076 Uiso 1 2 calc SR
S1 S 0.3459(4) 0.6541(4) 0.0000 0.172(6) Uani 0.50 4 d SP
S2 S 0.2388(10) 0.5629(6) 0.0000 0.148(7) Uani 0.25 2 d SP
S3 S 0.1689(12) 0.5857(7) 0.0000 0.187(11) Uani 0.25 2 d SP
S4 S 0.1335(16) 0.5473(16) 0.0647(11) 0.26(3) Uani 0.13 1 d P
S5 S 0.1056(9) 0.8361(13) 0.1056(9) 0.253(16) Uiso 0.25 2 d SP

loop_
_atom_site_aniso_label
_atom_site_aniso_U_11
_atom_site_aniso_U_22
_atom_site_aniso_U_33
_atom_site_aniso_U_23
_atom_site_aniso_U_13
_atom_site_aniso_U_12
Cu1 0.0539(8) 0.0539(8) 0.0429(9) 0.000 0.000 0.0184(7)
O1 0.069(3) 0.069(3) 0.063(3) 0.014(2) 0.012(2) 0.018(2)
C1 0.067(4) 0.067(4) 0.041(5) 0.001(3) 0.001(3) 0.014(5)
C2 0.063(3) 0.063(3) 0.057(5) 0.004(3) 0.004(3) 0.004(5)
C3 0.061(3) 0.069(6) 0.061(3) 0.009(3) 0.005(5) 0.009(3)
S1 0.129(7) 0.129(7) 0.259(19) 0.000 0.000 0.026(9)
S2 0.23(2) 0.066(9) 0.145(15) 0.000 0.000 -0.048(12)
S3 0.28(3) 0.069(11) 0.21(3) 0.000 0.000 -0.075(15)
S4 0.42(5) 0.27(5) 0.073(16) -0.07(3) 0.05(3) -0.25(5)

loop_
_atom_type_symbol
_atom_type_description
_atom_type_scat_dispersion_real
_atom_type_scat_dispersion_imag
_atom_type_scat_source
C C 0.0033 0.0016 'International Tables Vol C Tables 4.2.6.8 and 6.1.1.4'
H H 0.0000 0.0000 'International Tables Vol C Tables 4.2.6.8 and 6.1.1.4'
Cu Cu 0.3201 1.2651 'International Tables Vol C Tables 4.2.6.8 and 6.1.1.4'
O O 0.0106 0.0060 'International Tables Vol C Tables 4.2.6.8 and 6.1.1.4'
S S 0.1246 0.1234 'International Tables Vol C Tables 4.2.6.8 and 6.1.1.4'

loop_
_geom_angle_atom_site_label_1
_geom_angle_atom_site_label_2
_geom_angle_atom_site_label_3
_geom_angle
_geom_angle_site_symmetry_1
_geom_angle_site_symmetry_3
O1 Cu1 O1 90.4(3) . 98
O1 Cu1 O1 88.7(3) . 109_665
O1 Cu1 O1 169.6(3) 98 109_665
O1 Cu1 O1 169.6(3) . 14_665
O1 Cu1 O1 88.7(3) 98 14_665
O1 Cu1 O1 90.4(3) 109_665 14_665
O1 Cu1 S1 95.20(13) . .
O1 Cu1 S1 95.19(13) 98 .
O1 Cu1 S1 95.19(13) 109_665 .
O1 Cu1 S1 95.19(13) 14_665 .
O1 Cu1 Cu1 84.81(13) . 169_565
O1 Cu1 Cu1 84.81(13) 98 169_565
O1 Cu1 Cu1 84.80(13) 109_665 169_565
O1 Cu1 Cu1 84.80(13) 14_665 169_565
S1 Cu1 Cu1 179.999(1) . 169_565
C1 O1 Cu1 121.4(5) . .
O1 C1 O1 127.2(9) 182_455 .
O1 C1 C2 116.4(4) 182_455 .
O1 C1 C2 116.4(4) . .
C3 C2 C3 120.5(9) . 81_455
C3 C2 C1 119.6(5) . .
C3 C2 C1 119.6(5) 81_455 .
C2 C3 C2 119.4(9) . 29_554
S3 S2 S2 102.7(4) . 41
S3 S2 S2 102.7(4) . 139_554
S2 S2 S2 89.997(2) 41 139_554
S4 S3 S4 98(2) 41 139_554
S4 S3 S2 115.6(18) 41 .
S4 S3 S2 115.6(18) 139_554 .
S4 S3 S4 10.8(15) 41 98
S4 S3 S4 101.0(18) 139_554 98
S2 S3 S4 105.2(18) . 98
S4 S3 S4 101.0(18) 41 .
S4 S3 S4 10.8(15) 139_554 .
S2 S3 S4 105.2(18) . .
S4 S3 S4 102.1(15) 98 .
S4 S4 S3 140.4(17) 139_554 139_554
S4 S4 S3 28.8(17) 139_554 .
S3 S4 S3 112(3) 139_554 .
S4 S4 S4 134.998(14) 139_554 99_565
S3 S4 S4 41.1(11) 139_554 99_565
S3 S4 S4 117.5(12) . 99_565
S5 S5 S5 60.000(3) 12_665 6_566

loop_
_geom_bond_atom_site_label_1
_geom_bond_atom_site_label_2
_geom_bond_distance
_geom_bond_site_symmetry_2
Cu1 O1 1.953(4) .
Cu1 O1 1.953(4) 98
Cu1 O1 1.953(4) 109_665
Cu1 O1 1.953(4) 14_665
Cu1 S1 2.273(14) .
Cu1 Cu1 2.603(3) 169_565
O1 C1 1.256(6) .
C1 O1 1.256(6) 182_455
C1 C2 1.525(12) .
C2 C3 1.386(6) .
C2 C3 1.386(6) 81_455
C3 C2 1.386(6) 29_554
S2 S3 1.94(4) .
S2 S2 2.35(2) 41
S2 S2 2.35(2) 139_554
S3 S4 1.66(5) 41
S3 S4 1.66(5) 139_554
S3 S4 2.19(4) 98
S3 S4 2.19(4) .
S4 S4 0.65(9) 139_554
S4 S3 1.66(5) 139_554
S4 S4 2.50(8) 99_565
S5 S5 2.17(6) 12_665
S5 S5 2.17(6) 6_566

loop_
_platon_squeeze_void_nr
_platon_squeeze_void_average_x
_platon_squeeze_void_average_y
_platon_squeeze_void_average_z
_platon_squeeze_void_volume
_platon_squeeze_void_count_electrons
_platon_squeeze_void_content
1 0.000 0.000 0.000 406 45 ' '
2 0.500 0.000 0.000 66 7 ' '
3 0.500 0.000 0.500 406 45 ' '
4 0.000 0.000 0.500 66 7 ' '
5 0.250 0.250 0.250 193 23 ' '
6 0.750 0.250 0.250 193 23 ' '
7 0.250 0.250 0.750 193 23 ' '
8 0.750 0.250 0.750 193 23 ' '
9 0.500 0.500 0.000 406 45 ' '
10 0.000 0.500 0.500 406 45 ' '
11 0.000 0.500 0.000 66 7 ' '
12 0.500 0.500 0.500 66 7 ' '
13 0.250 0.750 0.250 193 23 ' '
14 0.750 0.750 0.250 193 23 ' '
15 0.250 0.750 0.750 193 23 ' '
16 0.750 0.750 0.750 193 23 ' '
